data_4075842
loop_
_publ_author_name
'Kelly, Roy A.'
'Scott, Natalie M.'
'D\'iez-Gonz\'alez, Silvia'
'Stevens, Edwin D.'
'Nolan, Steven P.'

_publ_section_title
;
 Simple Synthesis of CpNi(NHC)Cl Complexes (Cp = Cyclopentadienyl; NHC =
 N-Heterocyclic Carbene)
;
_journal_issue 14
_journal_name_full Organometallics
_journal_page_first 3442
_journal_paper_doi 10.1021/om0501879
_journal_volume 24
_journal_year 2005
_chemical_formula_sum 'C32 H43 Cl N2 Ni'
_chemical_formula_weight 549.84
_chemical_name_systematic
; 
 ? 
;
_space_group_IT_number 14
_symmetry_cell_setting monoclinic
_symmetry_space_group_name_Hall '-P 2ybc'
_symmetry_space_group_name_H-M 'P 1 21/c 1'
_atom_sites_solution_hydrogens geom
_atom_sites_solution_primary direct
_atom_sites_solution_secondary difmap
_audit_creation_method SHELXL-97
_cell_angle_alpha 90.00
_cell_angle_beta 105.8280(10)
_cell_angle_gamma 90.00
_cell_formula_units_Z 4
_cell_length_a 12.7389(6)
_cell_length_b 14.5152(7)
_cell_length_c 16.6898(8)
_cell_measurement_reflns_used 36335
_cell_measurement_temperature 150(2)
_cell_measurement_theta_max 30.587
_cell_measurement_theta_min 2.176
_cell_volume 2969.1(2)
_computing_cell_refinement 'Bruker SMART'
_computing_data_collection 'Bruker SMART'
_computing_data_reduction 'Bruker SAINT'
_computing_molecular_graphics 'Bruker SHELXTL'
_computing_publication_material 'Bruker SHELXTL'
_computing_structure_refinement 'SHELXL-97 (Sheldrick, 1997)'
_computing_structure_solution 'SHELXS-97 (Sheldrick, 1990)'
_diffrn_ambient_temperature 150(2)
_diffrn_measured_fraction_theta_full 0.999
_diffrn_measured_fraction_theta_max 0.999
_diffrn_measurement_device_type 'CCD area detector'
_diffrn_measurement_method 'phi and omega scans'
_diffrn_radiation_monochromator graphite
_diffrn_radiation_source 'fine-focus sealed tube'
_diffrn_radiation_type MoK\a
_diffrn_radiation_wavelength 0.71073
_diffrn_reflns_av_R_equivalents 0.0277
_diffrn_reflns_av_sigmaI/netI 0.0164
_diffrn_reflns_limit_h_max 15
_diffrn_reflns_limit_h_min -15
_diffrn_reflns_limit_k_max 17
_diffrn_reflns_limit_k_min -17
_diffrn_reflns_limit_l_max 19
_diffrn_reflns_limit_l_min -19
_diffrn_reflns_number 32867
_diffrn_reflns_theta_full 25.00
_diffrn_reflns_theta_max 25.00
_diffrn_reflns_theta_min 1.66
_exptl_absorpt_coefficient_mu 0.765
_exptl_absorpt_correction_T_max 1.000000
_exptl_absorpt_correction_T_min 0.883454
_exptl_absorpt_correction_type empirical
_exptl_crystal_colour red
_exptl_crystal_density_diffrn 1.230
_exptl_crystal_density_meas 0
_exptl_crystal_density_method 'not measured'
_exptl_crystal_description plate
_exptl_crystal_F_000 1176
_exptl_crystal_size_max 0.5
_exptl_crystal_size_mid 0.5
_exptl_crystal_size_min 0.2
_refine_diff_density_max 0.406
_refine_diff_density_min -0.423
_refine_diff_density_rms 0.076
_refine_ls_extinction_method none
_refine_ls_goodness_of_fit_ref 1.187
_refine_ls_hydrogen_treatment mixed
_refine_ls_matrix_type full
_refine_ls_number_parameters 333
_refine_ls_number_reflns 5219
_refine_ls_number_restraints 342
_refine_ls_restrained_S_all 1.162
_refine_ls_R_factor_all 0.0358
_refine_ls_R_factor_gt 0.0310
_refine_ls_shift/su_max 0.001
_refine_ls_shift/su_mean 0.000
_refine_ls_structure_factor_coef Fsqd
_refine_ls_weighting_details 'calc w=1/[\s^2^(Fo^2^)+(0.0510P)^2^+1.2198P] where P=(Fo^2^+2Fc^2^)/3'
_refine_ls_weighting_scheme calc
_refine_ls_wR_factor_gt 0.0866
_refine_ls_wR_factor_ref 0.0952
_reflns_number_gt 4751
_reflns_number_total 5219
_reflns_threshold_expression >2sigma(I)
_cod_data_source_file om0501879si20050314_040231.cif
_cod_data_source_block nol208m
_cod_depositor_comments
;
The following automatic conversions were performed:

'_symmetry_cell_setting' value 'Monoclinic' changed to 'monoclinic'
according to /home/saulius/struct/CIF-dictionaries/cif_core.dic
dictionary named 'cif_core.dic' version 2.4.1 from 2010-06-29.

Automatic conversion script
Id: cif_fix_values 1715 2011-07-08 13:25:40Z adriana 
;
_cod_original_sg_symbol_H-M P2(1)/c
_cod_database_code 4075842

loop_
_symmetry_equiv_pos_as_xyz
'x, y, z'
'-x, y+1/2, -z+1/2'
'-x, -y, -z'
'x, -y-1/2, z-1/2'

loop_
_atom_site_label
_atom_site_type_symbol
_atom_site_fract_x
_atom_site_fract_y
_atom_site_fract_z
_atom_site_U_iso_or_equiv
_atom_site_adp_type
_atom_site_occupancy
_atom_site_symmetry_multiplicity
_atom_site_calc_flag
_atom_site_refinement_flags
Ni1 Ni 0.270080(17) 0.050590(15) 0.158638(14) 0.02381(10) Uani 1 1 d U
Cl1 Cl 0.42023(4) 0.12408(3) 0.21838(3) 0.03783(14) Uani 1 1 d U
N1 N 0.28588(11) -0.08316(9) 0.28951(8) 0.0193(3) Uani 1 1 d U
C1 C 0.31705(13) -0.05522(11) 0.22287(10) 0.0177(3) Uani 1 1 d U
N2 N 0.39973(11) -0.10952(9) 0.21621(8) 0.0197(3) Uani 1 1 d U
C2 C 0.34983(14) -0.16220(13) 0.33214(11) 0.0274(4) Uani 1 1 d U
H2A H 0.3035 -0.2177 0.3281 0.033 Uiso 1 1 calc R
H2B H 0.3842 -0.1483 0.3916 0.033 Uiso 1 1 calc R
C3 C 0.43436(16) -0.17533(14) 0.28567(12) 0.0352(4) Uani 1 1 d U
H3A H 0.5083 -0.1605 0.3212 0.042 Uiso 1 1 calc R
H3B H 0.4339 -0.2393 0.2650 0.042 Uiso 1 1 calc R
C4 C 0.19503(14) -0.05129(11) 0.31801(10) 0.0215(3) Uani 1 1 d U
C5 C 0.21135(14) 0.01964(13) 0.37683(11) 0.0288(4) Uani 1 1 d U
C6 C 0.12401(18) 0.04263(16) 0.40894(14) 0.0414(5) Uani 1 1 d U
H6 H 0.1324 0.0909 0.4487 0.050 Uiso 1 1 calc R
C7 C 0.02613(17) -0.00370(18) 0.38376(14) 0.0477(6) Uani 1 1 d U
H7 H -0.0319 0.0123 0.4067 0.057 Uiso 1 1 calc R
C8 C 0.01202(16) -0.07304(17) 0.32550(14) 0.0414(5) Uani 1 1 d U
H8 H -0.0561 -0.1042 0.3087 0.050 Uiso 1 1 calc R
C9 C 0.09527(14) -0.09861(14) 0.29055(11) 0.0281(4) Uani 1 1 d U
C10 C 0.07527(15) -0.17418(15) 0.22499(12) 0.0337(4) Uani 1 1 d U
H10 H 0.1368 -0.1727 0.1984 0.040 Uiso 1 1 calc R
C11 C 0.0719(2) -0.27070(17) 0.26144(16) 0.0528(6) Uani 1 1 d U
H11A H 0.1421 -0.2841 0.3017 0.079 Uiso 1 1 calc R
H11B H 0.0577 -0.3163 0.2165 0.079 Uiso 1 1 calc R
H11C H 0.0136 -0.2734 0.2895 0.079 Uiso 1 1 calc R
C12 C -0.03120(17) -0.1582(2) 0.15640(14) 0.0499(6) Uani 1 1 d U
H12A H -0.0936 -0.1708 0.1785 0.075 Uiso 1 1 calc R
H12B H -0.0337 -0.1994 0.1094 0.075 Uiso 1 1 calc R
H12C H -0.0343 -0.0941 0.1375 0.075 Uiso 1 1 calc R
C13 C 0.31745(16) 0.07286(15) 0.40562(13) 0.0364(4) Uani 1 1 d U
H13 H 0.3696 0.0470 0.3762 0.044 Uiso 1 1 calc R
C14 C 0.3687(2) 0.0619(2) 0.49930(16) 0.0642(8) Uani 1 1 d U
H14A H 0.3202 0.0886 0.5297 0.096 Uiso 1 1 calc R
H14B H 0.4392 0.0937 0.5153 0.096 Uiso 1 1 calc R
H14C H 0.3797 -0.0037 0.5130 0.096 Uiso 1 1 calc R
C15 C 0.2992(2) 0.17498(16) 0.38150(19) 0.0574(7) Uani 1 1 d U
H15A H 0.2650 0.1800 0.3215 0.086 Uiso 1 1 calc R
H15B H 0.3695 0.2071 0.3957 0.086 Uiso 1 1 calc R
H15C H 0.2515 0.2029 0.4119 0.086 Uiso 1 1 calc R
C16 C 0.44255(14) -0.11380(11) 0.14475(10) 0.0221(3) Uani 1 1 d U
C17 C 0.54750(14) -0.08058(12) 0.15038(11) 0.0252(4) Uani 1 1 d U
C18 C 0.58499(16) -0.08633(13) 0.07933(12) 0.0334(4) Uani 1 1 d U
H18 H 0.6562 -0.0647 0.0818 0.040 Uiso 1 1 calc R
C19 C 0.52169(18) -0.12244(13) 0.00587(12) 0.0358(5) Uani 1 1 d U
H19 H 0.5477 -0.1230 -0.0423 0.043 Uiso 1 1 calc R
C20 C 0.41999(17) -0.15800(14) 0.00262(12) 0.0348(4) Uani 1 1 d U
H20 H 0.3772 -0.1842 -0.0479 0.042 Uiso 1 1 calc R
C21 C 0.37876(16) -0.15629(13) 0.07180(11) 0.0300(4) Uani 1 1 d U
C22 C 0.27300(19) -0.20602(19) 0.06919(14) 0.0511(6) Uani 1 1 d U
H22 H 0.2420 -0.1785 0.1127 0.061 Uiso 1 1 calc R
C23 C 0.2983(3) -0.3080(3) 0.0909(2) 0.1047(14) Uani 1 1 d U
H23A H 0.3348 -0.3349 0.0518 0.157 Uiso 1 1 calc R
H23B H 0.2301 -0.3412 0.0871 0.157 Uiso 1 1 calc R
H23C H 0.3461 -0.3129 0.1478 0.157 Uiso 1 1 calc R
C24 C 0.1861(2) -0.2027(2) -0.01327(16) 0.0665(8) Uani 1 1 d U
H24A H 0.1763 -0.1389 -0.0332 0.100 Uiso 1 1 calc R
H24B H 0.1171 -0.2260 -0.0059 0.100 Uiso 1 1 calc R
H24C H 0.2086 -0.2409 -0.0541 0.100 Uiso 1 1 calc R
C25 C 0.62226(15) -0.04422(13) 0.23144(12) 0.0301(4) Uani 1 1 d U
H25 H 0.5762 -0.0272 0.2691 0.036 Uiso 1 1 calc R
C26 C 0.68641(18) 0.04160(15) 0.21865(16) 0.0444(5) Uani 1 1 d U
H26A H 0.7372 0.0250 0.1862 0.067 Uiso 1 1 calc R
H26B H 0.7274 0.0659 0.2729 0.067 Uiso 1 1 calc R
H26C H 0.6355 0.0886 0.1886 0.067 Uiso 1 1 calc R
C27 C 0.70174(15) -0.12075(15) 0.27404(13) 0.0380(5) Uani 1 1 d U
H27A H 0.6602 -0.1751 0.2821 0.057 Uiso 1 1 calc R
H27B H 0.7463 -0.0988 0.3282 0.057 Uiso 1 1 calc R
H27C H 0.7493 -0.1370 0.2389 0.057 Uiso 1 1 calc R
C28 C 0.18567(19) 0.05216(19) 0.02863(14) 0.0500(6) Uani 1 1 d U
H28 H 0.2082 0.0240 -0.0153 0.060 Uiso 1 1 calc R
C29 C 0.20593(19) 0.1414(2) 0.05666(17) 0.0576(7) Uani 1 1 d U
H29 H 0.2507 0.1841 0.0381 0.069 Uiso 1 1 calc R
C30 C 0.14853(17) 0.16005(16) 0.11880(17) 0.0519(6) Uani 1 1 d U
H30 H 0.1470 0.2172 0.1462 0.062 Uiso 1 1 calc R
C31 C 0.09651(15) 0.08010(15) 0.13112(14) 0.0403(5) Uani 1 1 d U
H31 H 0.0511 0.0723 0.1673 0.048 Uiso 1 1 calc R
C32 C 0.12424(15) 0.01056(17) 0.07851(12) 0.0377(4) Uani 1 1 d U
H32 H 0.1047 -0.0527 0.0774 0.045 Uiso 1 1 calc R

loop_
_atom_site_aniso_label
_atom_site_aniso_U_11
_atom_site_aniso_U_22
_atom_site_aniso_U_33
_atom_site_aniso_U_23
_atom_site_aniso_U_13
_atom_site_aniso_U_12
Ni1 0.01867(14) 0.02384(15) 0.03080(15) 0.00838(8) 0.00990(10) 0.00258(8)
Cl1 0.0290(2) 0.0235(2) 0.0622(3) -0.0018(2) 0.0144(2) -0.00625(17)
N1 0.0155(6) 0.0217(7) 0.0219(7) 0.0026(5) 0.0072(5) 0.0012(5)
C1 0.0127(7) 0.0207(8) 0.0193(8) -0.0042(6) 0.0039(6) -0.0039(6)
N2 0.0180(7) 0.0211(7) 0.0209(7) -0.0004(5) 0.0071(5) 0.0015(5)
C2 0.0238(9) 0.0312(9) 0.0288(9) 0.0099(7) 0.0099(7) 0.0064(7)
C3 0.0369(10) 0.0408(11) 0.0328(10) 0.0131(8) 0.0176(8) 0.0182(9)
C4 0.0163(8) 0.0283(9) 0.0221(8) 0.0046(6) 0.0091(6) 0.0021(6)
C5 0.0238(9) 0.0345(10) 0.0306(9) -0.0008(8) 0.0119(7) 0.0028(8)
C6 0.0351(11) 0.0517(13) 0.0426(12) -0.0106(9) 0.0192(9) 0.0064(9)
C7 0.0267(10) 0.0723(16) 0.0523(13) -0.0057(11) 0.0249(9) 0.0061(10)
C8 0.0187(9) 0.0644(14) 0.0448(12) 0.0001(10) 0.0150(8) -0.0055(9)
C9 0.0194(8) 0.0392(10) 0.0271(9) 0.0049(7) 0.0087(7) -0.0025(7)
C10 0.0217(9) 0.0476(11) 0.0323(10) -0.0029(8) 0.0084(7) -0.0127(8)
C11 0.0578(15) 0.0459(13) 0.0520(14) -0.0038(11) 0.0102(11) -0.0118(11)
C12 0.0305(11) 0.0733(16) 0.0408(12) -0.0033(11) 0.0009(9) -0.0150(11)
C13 0.0294(10) 0.0394(11) 0.0433(11) -0.0165(9) 0.0146(8) -0.0049(8)
C14 0.0424(14) 0.099(2) 0.0470(14) -0.0237(14) 0.0047(11) -0.0096(13)
C15 0.0609(15) 0.0366(12) 0.0835(18) -0.0207(12) 0.0344(14) -0.0094(11)
C16 0.0245(8) 0.0214(8) 0.0240(8) 0.0002(6) 0.0125(7) 0.0044(7)
C17 0.0255(9) 0.0214(8) 0.0324(9) 0.0016(7) 0.0145(7) 0.0048(7)
C18 0.0350(10) 0.0312(10) 0.0430(11) 0.0033(8) 0.0259(9) 0.0036(8)
C19 0.0515(12) 0.0329(10) 0.0332(10) 0.0035(8) 0.0288(9) 0.0101(9)
C20 0.0481(11) 0.0329(10) 0.0266(9) -0.0057(8) 0.0157(8) 0.0023(9)
C21 0.0344(10) 0.0300(9) 0.0277(9) -0.0050(7) 0.0122(8) 0.0002(8)
C22 0.0467(13) 0.0742(16) 0.0352(11) -0.0240(11) 0.0160(10) -0.0267(12)
C23 0.109(3) 0.088(2) 0.098(3) 0.023(2) -0.005(2) -0.068(2)
C24 0.0476(14) 0.101(2) 0.0488(14) -0.0296(14) 0.0094(11) -0.0135(14)
C25 0.0210(9) 0.0342(10) 0.0393(10) -0.0058(8) 0.0153(8) -0.0028(7)
C26 0.0365(12) 0.0413(12) 0.0610(14) -0.0100(10) 0.0227(10) -0.0139(9)
C27 0.0206(9) 0.0499(12) 0.0451(11) -0.0029(9) 0.0114(8) 0.0036(8)
C28 0.0377(12) 0.0802(18) 0.0307(10) 0.0233(10) 0.0070(9) 0.0053(11)
C29 0.0356(12) 0.0690(16) 0.0674(16) 0.0482(13) 0.0128(11) 0.0086(11)
C30 0.0308(11) 0.0390(12) 0.0840(17) 0.0251(11) 0.0125(11) 0.0149(9)
C31 0.0211(9) 0.0431(11) 0.0580(13) 0.0144(10) 0.0132(9) 0.0103(8)
C32 0.0233(9) 0.0531(12) 0.0335(10) 0.0106(9) 0.0023(7) 0.0038(8)

loop_
_atom_type_symbol
_atom_type_description
_atom_type_scat_dispersion_real
_atom_type_scat_dispersion_imag
_atom_type_scat_source
C C 0.0033 0.0016 'International Tables Vol C Tables 4.2.6.8 and 6.1.1.4'
H H 0.0000 0.0000 'International Tables Vol C Tables 4.2.6.8 and 6.1.1.4'
N N 0.0061 0.0033 'International Tables Vol C Tables 4.2.6.8 and 6.1.1.4'
Cl Cl 0.1484 0.1585 'International Tables Vol C Tables 4.2.6.8 and 6.1.1.4'
Ni Ni 0.3393 1.1124 'International Tables Vol C Tables 4.2.6.8 and 6.1.1.4'

loop_
_geom_angle_atom_site_label_1
_geom_angle_atom_site_label_2
_geom_angle_atom_site_label_3
_geom_angle
C1 Ni1 C32 103.38(8)
C1 Ni1 C29 162.94(10)
C32 Ni1 C29 64.74(10)
C1 Ni1 C28 125.54(9)
C32 Ni1 C28 39.57(8)
C29 Ni1 C28 37.59(11)
C1 Ni1 C31 115.44(7)
C32 Ni1 C31 39.79(9)
C29 Ni1 C31 64.10(8)
C28 Ni1 C31 65.39(9)
C1 Ni1 Cl1 92.06(5)
C32 Ni1 Cl1 163.95(6)
C29 Ni1 Cl1 99.23(8)
C28 Ni1 Cl1 126.40(7)
C31 Ni1 Cl1 135.65(6)
C1 Ni1 C30 148.89(8)
C32 Ni1 C30 64.47(10)
C29 Ni1 C30 39.12(10)
C28 Ni1 C30 64.35(11)
C31 Ni1 C30 36.83(8)
Cl1 Ni1 C30 104.08(7)
C1 N1 C4 128.47(14)
C1 N1 C2 112.71(13)
C4 N1 C2 118.57(13)
N1 C1 N2 107.88(14)
N1 C1 Ni1 126.94(12)
N2 C1 Ni1 124.61(12)
C1 N2 C16 125.14(14)
C1 N2 C3 112.84(13)
C16 N2 C3 121.54(13)
N1 C2 C3 103.27(13)
N2 C3 C2 102.77(14)
C5 C4 C9 122.43(16)
C5 C4 N1 119.25(15)
C9 C4 N1 118.09(15)
C6 C5 C4 117.55(17)
C6 C5 C13 119.32(18)
C4 C5 C13 123.12(16)
C7 C6 C5 121.0(2)
C6 C7 C8 120.35(18)
C7 C8 C9 121.53(19)
C8 C9 C4 117.18(18)
C8 C9 C10 119.74(17)
C4 C9 C10 123.07(16)
C9 C10 C11 113.02(16)
C9 C10 C12 111.58(18)
C11 C10 C12 108.62(18)
C5 C13 C14 111.48(19)
C5 C13 C15 110.51(18)
C14 C13 C15 111.1(2)
C17 C16 C21 121.61(15)
C17 C16 N2 119.96(15)
C21 C16 N2 118.34(15)
C18 C17 C16 117.64(17)
C18 C17 C25 119.99(16)
C16 C17 C25 122.29(15)
C19 C18 C17 121.80(18)
C18 C19 C20 119.55(17)
C19 C20 C21 121.48(18)
C20 C21 C16 117.73(17)
C20 C21 C22 120.00(17)
C16 C21 C22 122.08(16)
C24 C22 C21 115.7(2)
C24 C22 C23 107.5(2)
C21 C22 C23 108.9(2)
C17 C25 C26 112.68(17)
C17 C25 C27 109.49(15)
C26 C25 C27 109.96(17)
C29 C28 C32 106.4(2)
C29 C28 Ni1 70.74(14)
C32 C28 Ni1 66.88(11)
C28 C29 C30 109.6(2)
C28 C29 Ni1 71.67(13)
C30 C29 Ni1 72.69(12)
C31 C30 C29 107.8(2)
C31 C30 Ni1 70.93(12)
C29 C30 Ni1 68.19(12)
C30 C31 C32 106.9(2)
C30 C31 Ni1 72.25(12)
C32 C31 Ni1 65.63(10)
C28 C32 C31 108.9(2)
C28 C32 Ni1 73.56(13)
C31 C32 Ni1 74.59(12)

loop_
_geom_bond_atom_site_label_1
_geom_bond_atom_site_label_2
_geom_bond_distance
Ni1 C1 1.8752(16)
Ni1 C32 2.055(2)
Ni1 C29 2.131(2)
Ni1 C28 2.143(2)
Ni1 C31 2.1747(19)
Ni1 Cl1 2.1795(5)
Ni1 C30 2.191(2)
N1 C1 1.342(2)
N1 C4 1.442(2)
N1 C2 1.473(2)
C1 N2 1.344(2)
N2 C16 1.442(2)
N2 C3 1.474(2)
C2 C3 1.501(2)
C4 C5 1.398(3)
C4 C9 1.407(3)
C5 C6 1.401(3)
C5 C13 1.517(3)
C6 C7 1.378(3)
C7 C8 1.377(3)
C8 C9 1.393(3)
C9 C10 1.521(3)
C10 C11 1.533(3)
C10 C12 1.535(3)
C13 C14 1.530(3)
C13 C15 1.537(3)
C16 C17 1.400(2)
C16 C21 1.408(3)
C17 C18 1.396(2)
C17 C25 1.521(3)
C18 C19 1.374(3)
C19 C20 1.382(3)
C20 C21 1.393(3)
C21 C22 1.519(3)
C22 C24 1.514(3)
C22 C23 1.537(5)
C25 C26 1.536(3)
C25 C27 1.540(3)
C28 C29 1.377(4)
C28 C32 1.423(3)
C29 C30 1.448(4)
C30 C31 1.379(3)
C31 C32 1.444(3)
